data_1574466
loop_
_publ_author_name
'Ma, Xiu-Fang'
'Hou, Xin-Lan'
'Qin, Ye-Hui'
'Teng, Qian'
'Bao, Song-Song'
'Tian, Yu-Xi'
'Zheng, Li-Min'

_publ_section_title
;
 A thermally and photoresponsive luminescent single-molecule magnet based
 on dysprosium--anthracene: effect of temperature on anthracene
 photocycloaddition
;
_journal_issue 23
_journal_name_full 'Chemical Science'
_journal_page_first 10340
_journal_page_last 10348
_journal_paper_doi 10.1039/D5SC01302J
_journal_volume 16
_journal_year 2025
_chemical_formula_sum 'C50 H52 Dy N5 O11 P2 Se2'
_chemical_formula_weight 1281.32
_space_group_crystal_system triclinic
_space_group_IT_number 2
_space_group_name_Hall '-P 1'
_space_group_name_H-M_alt 'P -1'
_atom_sites_solution_hydrogens geom
_audit_creation_method SHELXL-2018/3
_audit_update_record
;
2025-02-16 deposited with the CCDC.	2025-04-21 downloaded from the CCDC.
;
_cell_angle_alpha 90.469(3)
_cell_angle_beta 92.518(4)
_cell_angle_gamma 112.134(3)
_cell_formula_units_Z 2
_cell_length_a 9.7055(12)
_cell_length_b 11.1138(13)
_cell_length_c 25.416(3)
_cell_measurement_reflns_used 9371
_cell_measurement_temperature 130(2)
_cell_measurement_theta_max 27.495
_cell_measurement_theta_min 3.201
_cell_volume 2536.1(5)
_computing_structure_refinement 'SHELXL-2018/3 (Sheldrick, 2018)'
_computing_structure_solution 'SHELXT 2014/5 (Sheldrick, 2014)'
_diffrn_ambient_temperature 130(2)
_diffrn_measured_fraction_theta_full 0.941
_diffrn_measured_fraction_theta_max 0.941
_diffrn_measurement_device_type 'Bruker APEX-II CCD'
_diffrn_measurement_method '\f and \w scans'
_diffrn_radiation_type MoK\a
_diffrn_radiation_wavelength 0.71073
_diffrn_reflns_av_R_equivalents 0.0314
_diffrn_reflns_av_unetI/netI 0.0463
_diffrn_reflns_Laue_measured_fraction_full 0.941
_diffrn_reflns_Laue_measured_fraction_max 0.941
_diffrn_reflns_limit_h_max 11
_diffrn_reflns_limit_h_min -11
_diffrn_reflns_limit_k_max 13
_diffrn_reflns_limit_k_min -12
_diffrn_reflns_limit_l_max 30
_diffrn_reflns_limit_l_min -31
_diffrn_reflns_number 17852
_diffrn_reflns_point_group_measured_fraction_full 0.941
_diffrn_reflns_point_group_measured_fraction_max 0.941
_diffrn_reflns_theta_full 25.242
_diffrn_reflns_theta_max 26.000
_diffrn_reflns_theta_min 1.979
_exptl_absorpt_coefficient_mu 3.036
_exptl_crystal_colour yellow
_exptl_crystal_density_diffrn 1.678
_exptl_crystal_description block
_exptl_crystal_F_000 1278
_refine_diff_density_max 1.550
_refine_diff_density_min -1.761
_refine_diff_density_rms 0.196
_refine_ls_extinction_method none
_refine_ls_goodness_of_fit_ref 1.142
_refine_ls_hydrogen_treatment constr
_refine_ls_matrix_type full
_refine_ls_number_parameters 644
_refine_ls_number_reflns 9371
_refine_ls_number_restraints 0
_refine_ls_restrained_S_all 1.142
_refine_ls_R_factor_all 0.0610
_refine_ls_R_factor_gt 0.0582
_refine_ls_shift/su_max 0.001
_refine_ls_shift/su_mean 0.000
_refine_ls_structure_factor_coef Fsqd
_refine_ls_weighting_details 'w=1/[\s^2^(Fo^2^)+(0.0304P)^2^+47.7693P] where P=(Fo^2^+2Fc^2^)/3'
_refine_ls_weighting_scheme calc
_refine_ls_wR_factor_gt 0.1559
_refine_ls_wR_factor_ref 0.1582
_reflns_Friedel_coverage 0.000
_reflns_number_gt 8936
_reflns_number_total 9371
_reflns_threshold_expression 'I > 2\s(I)'
_cod_data_source_file d5sc01302j2.cif
_cod_data_source_block 1
_cod_depositor_comments 'Adding full bibliography for 1574464--1574468.cif.'
_cod_database_code 1574466
_shelx_shelxl_version_number 2018/3
_shelx_space_group_comment
;
The symmetry employed for this shelxl refinement is uniquely defined
by the following loop, which should always be used as a source of
symmetry information in preference to the above space-group names.
They are only intended as comments.
;

loop_
_space_group_symop_operation_xyz
'x, y, z'
'-x, -y, -z'

loop_
_atom_site_label
_atom_site_type_symbol
_atom_site_fract_x
_atom_site_fract_y
_atom_site_fract_z
_atom_site_U_iso_or_equiv
_atom_site_adp_type
_atom_site_occupancy
_atom_site_site_symmetry_order
_atom_site_calc_flag
_atom_site_refinement_flags_posn
_atom_site_refinement_flags_adp
_atom_site_refinement_flags_occupancy
_atom_site_disorder_assembly
_atom_site_disorder_group
Dy1 Dy 0.39653(4) 0.29855(3) 0.75054(2) 0.01419(11) Uani 1 1 d . . . . .
Se1 Se 0.01021(10) -0.11721(8) 0.84112(3) 0.0237(2) Uani 1 1 d . . . . .
Se2 Se 0.01092(10) -0.13660(8) 0.66263(4) 0.0274(2) Uani 1 1 d . . . . .
P2 P 0.5328(2) 0.3483(2) 0.61412(8) 0.0194(4) Uani 1 1 d . . . . .
P1 P 0.4770(2) 0.3590(2) 0.89346(9) 0.0201(4) Uani 1 1 d . . . . .
O9 O 0.6626(6) 0.4542(5) 0.7577(2) 0.0191(12) Uani 1 1 d . . . . .
O10 O 0.5024(6) 0.5463(5) 0.7456(2) 0.0195(12) Uani 1 1 d . . . . .
O1 O 0.4475(7) 0.3781(6) 0.8374(2) 0.0229(12) Uani 1 1 d . . . . .
O6 O 0.7028(7) 0.4400(6) 0.6112(2) 0.0264(13) Uani 1 1 d . . . . .
O4 O 0.4871(7) 0.3549(6) 0.6680(2) 0.0252(13) Uani 1 1 d . . . . .
O8 O 0.2010(7) 0.3569(6) 0.7358(3) 0.0277(14) Uani 1 1 d . . . . .
O7 O 0.5343(7) 0.1803(6) 0.7663(3) 0.0298(15) Uani 1 1 d . . . . .
O2 O 0.3669(7) 0.3816(5) 0.9317(2) 0.0253(13) Uani 1 1 d . . . . .
O3 O 0.6342(7) 0.4571(6) 0.9155(3) 0.0313(15) Uani 1 1 d . . . . .
N5 N 0.6356(7) 0.5567(6) 0.7502(3) 0.0182(14) Uani 1 1 d . . . . .
O11 O 0.7412(7) 0.6637(5) 0.7474(3) 0.0341(17) Uani 1 1 d . . . . .
O5 O 0.4432(7) 0.3942(6) 0.5710(2) 0.0249(13) Uani 1 1 d . . . . .
N3 N 0.0370(9) 0.6357(7) 0.7597(3) 0.0282(17) Uani 1 1 d . . . . .
H3 H 0.001248 0.696548 0.764956 0.034 Uiso 1 1 calc R U . . .
C20 C 0.5052(10) 0.1855(8) 0.5932(3) 0.0216(17) Uani 1 1 d . . . . .
H20A H 0.535094 0.142390 0.623002 0.026 Uiso 1 1 calc R U . . .
H20B H 0.397472 0.137331 0.585046 0.026 Uiso 1 1 calc R U . . .
C40 C 0.1584(10) 0.0151(8) 0.6796(3) 0.0234(18) Uani 1 1 d . . . . .
C3 C 0.5037(9) 0.1700(7) 1.0052(3) 0.0213(17) Uani 1 1 d . . . . .
C34 C 0.7337(10) 0.1712(7) 0.5539(3) 0.0221(17) Uani 1 1 d . . . . .
C41 C 0.5837(11) 0.0905(8) 0.7592(3) 0.0226(18) Uani 1 1 d . . . . .
N4 N 0.6919(15) -0.1022(11) 0.7479(4) 0.058(3) Uani 1 1 d . . . . .
H4 H 0.726447 -0.164766 0.745882 0.070 Uiso 1 1 calc R U . . .
C21 C 0.5894(9) 0.1739(7) 0.5455(3) 0.0190(16) Uani 1 1 d . . . . .
N1 N 0.2158(9) 0.1310(7) 0.8024(3) 0.0331(18) Uani 1 1 d . . . . .
C46 C 0.1503(9) 0.4444(8) 0.7438(4) 0.0207(17) Uani 1 1 d . . . . .
C39 C 0.1367(9) 0.0345(8) 0.8176(3) 0.0206(17) Uani 1 1 d . . . . .
C15 C 0.7015(9) 0.1815(8) 0.9462(3) 0.0197(16) Uani 1 1 d . . . . .
C42 C 0.4835(12) -0.0426(9) 0.7543(4) 0.033(2) Uani 1 1 d . . . . .
H42 H 0.378771 -0.066076 0.754703 0.039 Uiso 1 1 calc R U . . .
N2 N 0.2513(9) 0.1129(7) 0.6907(3) 0.0268(16) Uani 1 1 d . . . . .
C4 C 0.3594(10) 0.1722(8) 1.0164(4) 0.0245(18) Uani 1 1 d . . . . .
H4A H 0.297853 0.184104 0.988450 0.029 Uiso 1 1 calc R U . . .
C2 C 0.5575(9) 0.1832(7) 0.9537(3) 0.0199(16) Uani 1 1 d . . . . .
C22 C 0.5249(10) 0.1658(7) 0.4949(3) 0.0191(16) Uani 1 1 d . . . . .
C33 C 0.8056(10) 0.1783(8) 0.6042(4) 0.0254(18) Uani 1 1 d . . . . .
H33 H 0.757759 0.190420 0.634496 0.030 Uiso 1 1 calc R U . . .
C1 C 0.4631(9) 0.1966(7) 0.9077(3) 0.0195(16) Uani 1 1 d . . . . .
H1A H 0.357762 0.143515 0.914077 0.023 Uiso 1 1 calc R U . . .
H1B H 0.489620 0.159225 0.876061 0.023 Uiso 1 1 calc R U . . .
C49 C -0.0187(10) 0.5513(8) 0.7196(4) 0.0259(19) Uani 1 1 d . . . . .
H49 H -0.096431 0.557353 0.697038 0.031 Uiso 1 1 calc R U . . .
C32 C 0.9406(10) 0.1684(8) 0.6107(4) 0.030(2) Uani 1 1 d . . . . .
H32 H 0.983958 0.170708 0.645110 0.035 Uiso 1 1 calc R U . . .
C47 C 0.2054(10) 0.5383(9) 0.7861(4) 0.028(2) Uani 1 1 d . . . . .
H47 H 0.283167 0.535909 0.809606 0.034 Uiso 1 1 calc R U . . .
C27 C 0.6051(10) 0.1542(8) 0.4501(3) 0.0242(18) Uani 1 1 d . . . . .
C14 C 0.7657(10) 0.1969(8) 0.8959(4) 0.0273(19) Uani 1 1 d . . . . .
H14 H 0.714370 0.215162 0.866256 0.033 Uiso 1 1 calc R U . . .
C50 C 0.0345(9) 0.4559(8) 0.7104(4) 0.0217(17) Uani 1 1 d . . . . .
H50 H -0.006100 0.396695 0.681400 0.026 Uiso 1 1 calc R U . . .
C26 C 0.5383(12) 0.1457(8) 0.3977(4) 0.032(2) Uani 1 1 d . . . . .
H26 H 0.592285 0.140652 0.368033 0.039 Uiso 1 1 calc R U . . .
C11 C 0.9258(10) 0.1486(9) 0.9812(4) 0.031(2) Uani 1 1 d . . . . .
H11 H 0.982614 0.133874 1.010029 0.037 Uiso 1 1 calc R U . . .
C23 C 0.3776(10) 0.1667(8) 0.4840(3) 0.0233(18) Uani 1 1 d . . . . .
H23 H 0.321109 0.174836 0.512422 0.028 Uiso 1 1 calc R U . . .
C8 C 0.5897(10) 0.1501(7) 1.0484(3) 0.0224(18) Uani 1 1 d . . . . .
C10 C 0.7860(10) 0.1583(8) 0.9901(4) 0.0231(18) Uani 1 1 d . . . . .
C44 C 0.7365(11) 0.1167(11) 0.7537(4) 0.032(2) Uani 1 1 d . . . . .
H44 H 0.805141 0.204171 0.752888 0.038 Uiso 1 1 calc R U . . .
C48 C 0.1481(11) 0.6301(9) 0.7929(4) 0.030(2) Uani 1 1 d . . . . .
H48 H 0.185763 0.691730 0.821262 0.036 Uiso 1 1 calc R U . . .
C28 C 0.7467(10) 0.1508(8) 0.4586(4) 0.0263(19) Uani 1 1 d . . . . .
H28 H 0.800114 0.143850 0.429078 0.032 Uiso 1 1 calc R U . . .
C29 C 0.8116(10) 0.1573(8) 0.5084(4) 0.0250(19) Uani 1 1 d . . . . .
C43 C 0.5438(17) -0.1335(10) 0.7491(4) 0.046(3) Uani 1 1 d . . . . .
H43 H 0.479483 -0.222488 0.746136 0.055 Uiso 1 1 calc R U . . .
C12 C 0.9789(11) 0.1600(9) 0.9321(4) 0.036(2) Uani 1 1 d . . . . .
H12 H 1.070572 0.150478 0.926727 0.043 Uiso 1 1 calc R U . . .
C45 C 0.7857(14) 0.0187(13) 0.7497(4) 0.041(3) Uani 1 1 d . . . . .
H45 H 0.889435 0.037643 0.748175 0.049 Uiso 1 1 calc R U . . .
C30 C 0.9552(11) 0.1493(8) 0.5172(4) 0.031(2) Uani 1 1 d . . . . .
H30 H 1.007684 0.140121 0.487760 0.038 Uiso 1 1 calc R U . . .
C37 C 0.7647(11) 0.4981(9) 0.5617(4) 0.032(2) Uani 1 1 d . . . . .
H37A H 0.738281 0.574260 0.554195 0.039 Uiso 1 1 calc R U . . .
H37B H 0.724704 0.434077 0.532119 0.039 Uiso 1 1 calc R U . . .
C9 C 0.7300(10) 0.1437(8) 1.0399(4) 0.0259(19) Uani 1 1 d . . . . .
H9 H 0.786737 0.129143 1.068841 0.031 Uiso 1 1 calc R U . . .
C13 C 0.8987(11) 0.1858(10) 0.8897(4) 0.034(2) Uani 1 1 d . . . . .
H13 H 0.938112 0.195879 0.855685 0.040 Uiso 1 1 calc R U . . .
C7 C 0.5346(11) 0.1361(8) 1.0998(4) 0.028(2) Uani 1 1 d . . . . .
H7 H 0.592521 0.122805 1.128645 0.034 Uiso 1 1 calc R U . . .
C25 C 0.4011(12) 0.1448(9) 0.3909(4) 0.035(2) Uani 1 1 d . . . . .
H25 H 0.356851 0.136465 0.356265 0.042 Uiso 1 1 calc R U . . .
C31 C 1.0176(11) 0.1545(9) 0.5659(4) 0.034(2) Uani 1 1 d . . . . .
H31 H 1.112695 0.148902 0.570407 0.041 Uiso 1 1 calc R U . . .
C5 C 0.3113(11) 0.1579(8) 1.0655(4) 0.0278(19) Uani 1 1 d . . . . .
H5 H 0.215778 0.158636 1.071740 0.033 Uiso 1 1 calc R U . . .
C6 C 0.4006(12) 0.1417(8) 1.1082(4) 0.031(2) Uani 1 1 d . . . . .
H6 H 0.366183 0.134610 1.142856 0.037 Uiso 1 1 calc R U . . .
C24 C 0.3196(10) 0.1562(9) 0.4346(4) 0.0281(19) Uani 1 1 d . . . . .
H24 H 0.222328 0.156443 0.428651 0.034 Uiso 1 1 calc R U . . .
C38 C 0.9282(11) 0.5384(10) 0.5681(4) 0.038(2) Uani 1 1 d . . . . .
H38A H 0.972741 0.568393 0.534424 0.056 Uiso 1 1 calc R U . . .
H38B H 0.952396 0.464353 0.579552 0.056 Uiso 1 1 calc R U . . .
H38C H 0.967699 0.609077 0.594640 0.056 Uiso 1 1 calc R U . . .
C18 C 0.7545(12) 0.5276(11) 0.8829(4) 0.040(2) Uani 1 1 d . . . . .
H18A H 0.736456 0.601488 0.866804 0.048 Uiso 1 1 calc R U . . .
H18B H 0.762598 0.469962 0.854284 0.048 Uiso 1 1 calc R U . . .
C36 C 0.2692(12) 0.4914(10) 0.5939(5) 0.045(3) Uani 1 1 d . . . . .
H36A H 0.201319 0.449389 0.563702 0.068 Uiso 1 1 calc R U . . .
H36B H 0.259214 0.573496 0.603024 0.068 Uiso 1 1 calc R U . . .
H36C H 0.244264 0.434043 0.624102 0.068 Uiso 1 1 calc R U . . .
C35 C 0.4253(11) 0.5176(9) 0.5803(5) 0.037(2) Uani 1 1 d . . . . .
H35A H 0.448621 0.570179 0.548237 0.045 Uiso 1 1 calc R U . . .
H35B H 0.494963 0.567274 0.609444 0.045 Uiso 1 1 calc R U . . .
C16 C 0.3655(11) 0.5120(8) 0.9402(4) 0.032(2) Uani 1 1 d . . . . .
H16A H 0.417717 0.569818 0.911954 0.038 Uiso 1 1 calc R U . . .
H16B H 0.417110 0.549535 0.974438 0.038 Uiso 1 1 calc R U . . .
C19 C 0.8904(13) 0.5745(12) 0.9161(6) 0.056(3) Uani 1 1 d . . . . .
H19A H 0.975192 0.618866 0.894476 0.084 Uiso 1 1 calc R U . . .
H19B H 0.904326 0.501040 0.933251 0.084 Uiso 1 1 calc R U . . .
H19C H 0.883456 0.635494 0.942945 0.084 Uiso 1 1 calc R U . . .
C17 C 0.2094(13) 0.5007(11) 0.9398(6) 0.054(3) Uani 1 1 d . . . . .
H17A H 0.167632 0.488556 0.903468 0.081 Uiso 1 1 calc R U . . .
H17B H 0.204842 0.580145 0.955297 0.081 Uiso 1 1 calc R U . . .
H17C H 0.151763 0.426031 0.960471 0.081 Uiso 1 1 calc R U . . .

loop_
_atom_site_aniso_label
_atom_site_aniso_U_11
_atom_site_aniso_U_22
_atom_site_aniso_U_33
_atom_site_aniso_U_23
_atom_site_aniso_U_13
_atom_site_aniso_U_12
Dy1 0.01405(18) 0.01073(17) 0.0198(2) 0.00002(13) 0.00170(13) 0.00686(13)
Se1 0.0264(4) 0.0182(4) 0.0259(5) 0.0037(3) 0.0062(3) 0.0070(3)
Se2 0.0271(5) 0.0193(4) 0.0303(5) -0.0014(3) 0.0014(4) 0.0024(3)
P2 0.0217(10) 0.0191(10) 0.0171(11) -0.0021(8) 0.0029(8) 0.0070(8)
P1 0.0213(10) 0.0184(10) 0.0192(11) -0.0006(8) 0.0026(8) 0.0059(8)
O9 0.013(3) 0.009(2) 0.035(3) 0.005(2) -0.001(2) 0.003(2)
O10 0.015(3) 0.011(2) 0.034(3) -0.003(2) 0.000(2) 0.006(2)
O1 0.023(3) 0.023(3) 0.021(3) 0.001(2) 0.001(2) 0.007(2)
O6 0.023(3) 0.028(3) 0.025(3) -0.001(3) 0.004(3) 0.006(3)
O4 0.034(3) 0.021(3) 0.017(3) -0.004(2) 0.006(3) 0.006(3)
O8 0.023(3) 0.025(3) 0.043(4) -0.003(3) -0.001(3) 0.018(3)
O7 0.027(3) 0.019(3) 0.050(4) 0.000(3) 0.000(3) 0.017(3)
O2 0.036(3) 0.014(3) 0.028(3) -0.001(2) 0.008(3) 0.012(3)
O3 0.024(3) 0.030(3) 0.032(4) 0.000(3) 0.002(3) 0.000(3)
N5 0.019(3) 0.014(3) 0.025(4) -0.002(3) 0.002(3) 0.010(3)
O11 0.019(3) 0.009(3) 0.074(5) -0.001(3) 0.009(3) 0.004(2)
O5 0.030(3) 0.023(3) 0.025(3) -0.001(2) -0.001(3) 0.014(3)
N3 0.030(4) 0.019(3) 0.043(5) 0.002(3) 0.008(4) 0.017(3)
C20 0.024(4) 0.025(4) 0.019(4) -0.001(3) -0.003(3) 0.012(3)
C40 0.030(5) 0.026(4) 0.021(4) 0.007(3) 0.009(4) 0.018(4)
C3 0.024(4) 0.014(4) 0.023(5) -0.002(3) 0.003(3) 0.003(3)
C34 0.027(4) 0.011(4) 0.026(5) -0.002(3) 0.004(3) 0.005(3)
C41 0.043(5) 0.016(4) 0.016(4) -0.002(3) -0.003(4) 0.020(4)
N4 0.122(10) 0.071(8) 0.026(5) -0.004(5) -0.006(5) 0.088(8)
C21 0.023(4) 0.010(3) 0.020(4) -0.002(3) 0.003(3) 0.001(3)
N1 0.034(4) 0.024(4) 0.036(5) 0.007(3) 0.011(4) 0.003(3)
C46 0.016(4) 0.017(4) 0.033(5) 0.003(3) 0.004(3) 0.009(3)
C39 0.012(4) 0.026(4) 0.023(4) -0.005(3) -0.005(3) 0.008(3)
C15 0.026(4) 0.019(4) 0.013(4) -0.006(3) -0.004(3) 0.008(3)
C42 0.044(6) 0.028(5) 0.032(5) 0.003(4) 0.009(4) 0.020(4)
N2 0.029(4) 0.017(4) 0.026(4) -0.004(3) -0.002(3) 0.000(3)
C4 0.029(5) 0.017(4) 0.027(5) -0.004(3) 0.000(4) 0.008(3)
C2 0.023(4) 0.013(4) 0.023(4) -0.005(3) 0.001(3) 0.006(3)
C22 0.030(4) 0.012(3) 0.014(4) 0.000(3) 0.002(3) 0.005(3)
C33 0.033(5) 0.020(4) 0.026(5) 0.003(3) 0.002(4) 0.014(4)
C1 0.024(4) 0.015(4) 0.021(4) -0.001(3) 0.001(3) 0.008(3)
C49 0.023(4) 0.026(4) 0.036(5) 0.009(4) 0.003(4) 0.016(4)
C32 0.022(4) 0.020(4) 0.044(6) -0.003(4) -0.007(4) 0.006(3)
C47 0.020(4) 0.033(5) 0.036(5) -0.003(4) 0.000(4) 0.013(4)
C27 0.037(5) 0.014(4) 0.017(4) -0.003(3) 0.007(4) 0.003(3)
C14 0.024(4) 0.021(4) 0.031(5) -0.004(4) 0.001(4) 0.003(3)
C50 0.018(4) 0.021(4) 0.028(5) -0.005(3) 0.000(3) 0.010(3)
C26 0.046(6) 0.018(4) 0.023(5) -0.003(3) 0.008(4) 0.001(4)
C11 0.027(5) 0.022(4) 0.042(6) -0.008(4) -0.009(4) 0.009(4)
C23 0.030(5) 0.019(4) 0.017(4) -0.003(3) 0.002(3) 0.005(3)
C8 0.031(5) 0.007(3) 0.028(5) -0.001(3) 0.002(4) 0.005(3)
C10 0.023(4) 0.017(4) 0.028(5) -0.006(3) -0.009(3) 0.008(3)
C44 0.036(5) 0.054(6) 0.019(5) 0.004(4) 0.001(4) 0.034(5)
C48 0.037(5) 0.024(4) 0.031(5) -0.003(4) 0.008(4) 0.012(4)
C28 0.033(5) 0.015(4) 0.031(5) 0.000(3) 0.012(4) 0.007(3)
C29 0.028(5) 0.011(4) 0.034(5) -0.003(3) 0.009(4) 0.005(3)
C43 0.096(10) 0.027(5) 0.027(6) 0.000(4) -0.001(6) 0.037(6)
C12 0.022(5) 0.032(5) 0.056(7) -0.017(5) -0.002(4) 0.012(4)
C45 0.064(7) 0.070(8) 0.015(5) -0.001(5) -0.001(5) 0.055(7)
C30 0.031(5) 0.019(4) 0.046(6) 0.002(4) 0.016(4) 0.011(4)
C37 0.034(5) 0.023(4) 0.036(6) 0.010(4) 0.007(4) 0.005(4)
C9 0.030(5) 0.015(4) 0.031(5) 0.001(3) -0.008(4) 0.008(3)
C13 0.036(5) 0.037(5) 0.025(5) -0.007(4) 0.004(4) 0.010(4)
C7 0.039(5) 0.017(4) 0.022(5) 0.004(3) -0.007(4) 0.005(4)
C25 0.052(6) 0.029(5) 0.019(5) 0.002(4) -0.001(4) 0.008(4)
C31 0.024(5) 0.026(5) 0.055(7) 0.004(4) 0.007(4) 0.012(4)
C5 0.037(5) 0.022(4) 0.024(5) -0.002(3) 0.009(4) 0.010(4)
C6 0.052(6) 0.020(4) 0.020(5) -0.001(3) 0.012(4) 0.011(4)
C24 0.027(5) 0.026(4) 0.025(5) 0.001(4) -0.007(4) 0.004(4)
C38 0.031(5) 0.033(5) 0.042(6) 0.008(4) 0.010(4) 0.004(4)
C18 0.036(6) 0.040(6) 0.038(6) 0.010(5) 0.004(5) 0.006(5)
C36 0.038(6) 0.030(5) 0.074(9) 0.009(5) 0.014(6) 0.019(5)
C35 0.030(5) 0.020(4) 0.065(7) 0.007(4) 0.006(5) 0.015(4)
C16 0.040(5) 0.017(4) 0.040(6) -0.003(4) 0.002(4) 0.013(4)
C19 0.038(6) 0.039(6) 0.082(10) 0.014(6) 0.003(6) 0.004(5)
C17 0.046(7) 0.028(5) 0.094(10) 0.005(6) 0.019(7) 0.019(5)

loop_
_atom_type_symbol
_atom_type_description
_atom_type_scat_dispersion_real
_atom_type_scat_dispersion_imag
_atom_type_scat_source
C C 0.0033 0.0016 'International Tables Vol C Tables 4.2.6.8 and 6.1.1.4'
H H 0.0000 0.0000 'International Tables Vol C Tables 4.2.6.8 and 6.1.1.4'
Dy Dy -0.1892 4.4098 'International Tables Vol C Tables 4.2.6.8 and 6.1.1.4'
N N 0.0061 0.0033 'International Tables Vol C Tables 4.2.6.8 and 6.1.1.4'
O O 0.0106 0.0060 'International Tables Vol C Tables 4.2.6.8 and 6.1.1.4'
P P 0.1023 0.0942 'International Tables Vol C Tables 4.2.6.8 and 6.1.1.4'
Se Se -0.0929 2.2259 'International Tables Vol C Tables 4.2.6.8 and 6.1.1.4'

loop_
_geom_angle_atom_site_label_1
_geom_angle_atom_site_label_2
_geom_angle_atom_site_label_3
_geom_angle
_geom_angle_site_symmetry_1
_geom_angle_site_symmetry_3
_geom_angle_publ_flag
O7 Dy1 O8 162.2(2) . . ?
O7 Dy1 O4 93.2(2) . . ?
O8 Dy1 O4 94.3(2) . . ?
O7 Dy1 O1 89.2(2) . . ?
O8 Dy1 O1 95.5(2) . . ?
O4 Dy1 O1 139.4(2) . . ?
O7 Dy1 N1 82.9(3) . . ?
O8 Dy1 N1 81.8(3) . . ?
O4 Dy1 N1 145.6(3) . . ?
O1 Dy1 N1 74.9(3) . . ?
O7 Dy1 N2 83.1(3) . . ?
O8 Dy1 N2 83.5(3) . . ?
O4 Dy1 N2 74.0(2) . . ?
O1 Dy1 N2 146.3(2) . . ?
N1 Dy1 N2 71.6(3) . . ?
O7 Dy1 O9 73.3(2) . . ?
O8 Dy1 O9 124.4(2) . . ?
O4 Dy1 O9 69.3(2) . . ?
O1 Dy1 O9 72.7(2) . . ?
N1 Dy1 O9 139.7(3) . . ?
N2 Dy1 O9 134.6(2) . . ?
O7 Dy1 O10 124.1(2) . . ?
O8 Dy1 O10 73.6(2) . . ?
O4 Dy1 O10 71.4(2) . . ?
O1 Dy1 O10 73.8(2) . . ?
N1 Dy1 O10 137.7(2) . . ?
N2 Dy1 O10 136.4(2) . . ?
O9 Dy1 O10 50.81(17) . . ?
O7 Dy1 N5 98.9(2) . . ?
O8 Dy1 N5 98.8(2) . . ?
O4 Dy1 N5 67.2(2) . . ?
O1 Dy1 N5 72.3(2) . . ?
N1 Dy1 N5 147.2(2) . . ?
N2 Dy1 N5 141.2(2) . . ?
O9 Dy1 N5 25.60(17) . . ?
O10 Dy1 N5 25.24(17) . . ?
O4 P2 O5 114.1(4) . . ?
O4 P2 O6 108.7(4) . . ?
O5 P2 O6 107.0(3) . . ?
O4 P2 C20 112.6(4) . . ?
O5 P2 C20 104.2(4) . . ?
O6 P2 C20 110.1(4) . . ?
O1 P1 O2 114.9(4) . . ?
O1 P1 O3 112.6(4) . . ?
O2 P1 O3 103.3(4) . . ?
O1 P1 C1 113.8(4) . . ?
O2 P1 C1 103.0(4) . . ?
O3 P1 C1 108.3(4) . . ?
N5 O9 Dy1 96.2(4) . . ?
N5 O10 Dy1 94.4(4) . . ?
P1 O1 Dy1 150.0(4) . . ?
C37 O6 P2 121.5(6) . . ?
P2 O4 Dy1 162.7(4) . . ?
C46 O8 Dy1 144.7(6) . . ?
C41 O7 Dy1 157.5(6) . . ?
C16 O2 P1 120.7(6) . . ?
C18 O3 P1 124.1(7) . . ?
O11 N5 O10 121.9(6) . . ?
O11 N5 O9 119.6(6) . . ?
O10 N5 O9 118.5(6) . . ?
O11 N5 Dy1 175.9(5) . . ?
O10 N5 Dy1 60.4(4) . . ?
O9 N5 Dy1 58.2(4) . . ?
C35 O5 P2 118.1(6) . . ?
C49 N3 C48 121.4(7) . . ?
C49 N3 H3 119.3 . . ?
C48 N3 H3 119.3 . . ?
C21 C20 P2 115.8(6) . . ?
C21 C20 H20A 108.3 . . ?
P2 C20 H20A 108.3 . . ?
C21 C20 H20B 108.3 . . ?
P2 C20 H20B 108.3 . . ?
H20A C20 H20B 107.4 . . ?
N2 C40 Se2 179.0(8) . . ?
C2 C3 C8 120.3(8) . . ?
C2 C3 C4 122.9(8) . . ?
C8 C3 C4 116.8(8) . . ?
C33 C34 C21 124.2(8) . . ?
C33 C34 C29 117.6(8) . . ?
C21 C34 C29 118.2(8) . . ?
O7 C41 C44 122.4(8) . . ?
O7 C41 C42 120.5(9) . . ?
C44 C41 C42 117.1(8) . . ?
C45 N4 C43 121.7(9) . . ?
C45 N4 H4 119.1 . . ?
C43 N4 H4 119.1 . . ?
C22 C21 C34 121.2(8) . . ?
C22 C21 C20 120.2(8) . . ?
C34 C21 C20 118.6(8) . . ?
C39 N1 Dy1 163.8(7) . . ?
O8 C46 C50 121.4(8) . . ?
O8 C46 C47 122.8(8) . . ?
C50 C46 C47 115.9(7) . . ?
N1 C39 Se1 179.3(9) . . ?
C2 C15 C14 123.0(8) . . ?
C2 C15 C10 119.7(7) . . ?
C14 C15 C10 117.2(8) . . ?
C43 C42 C41 117.4(10) . . ?
C43 C42 H42 121.3 . . ?
C41 C42 H42 121.3 . . ?
C40 N2 Dy1 155.2(7) . . ?
C5 C4 C3 121.2(9) . . ?
C5 C4 H4A 119.4 . . ?
C3 C4 H4A 119.4 . . ?
C3 C2 C15 119.3(8) . . ?
C3 C2 C1 120.3(7) . . ?
C15 C2 C1 120.5(7) . . ?
C21 C22 C27 119.7(8) . . ?
C21 C22 C23 123.6(7) . . ?
C27 C22 C23 116.6(8) . . ?
C32 C33 C34 122.3(9) . . ?
C32 C33 H33 118.9 . . ?
C34 C33 H33 118.9 . . ?
C2 C1 P1 116.3(6) . . ?
C2 C1 H1A 108.2 . . ?
P1 C1 H1A 108.2 . . ?
C2 C1 H1B 108.2 . . ?
P1 C1 H1B 108.2 . . ?
H1A C1 H1B 107.4 . . ?
N3 C49 C50 120.7(8) . . ?
N3 C49 H49 119.6 . . ?
C50 C49 H49 119.6 . . ?
C33 C32 C31 120.2(9) . . ?
C33 C32 H32 119.9 . . ?
C31 C32 H32 119.9 . . ?
C48 C47 C46 120.5(9) . . ?
C48 C47 H47 119.7 . . ?
C46 C47 H47 119.7 . . ?
C28 C27 C22 118.8(8) . . ?
C28 C27 C26 121.4(8) . . ?
C22 C27 C26 119.8(9) . . ?
C13 C14 C15 121.2(9) . . ?
C13 C14 H14 119.4 . . ?
C15 C14 H14 119.4 . . ?
C49 C50 C46 120.6(8) . . ?
C49 C50 H50 119.7 . . ?
C46 C50 H50 119.7 . . ?
C25 C26 C27 120.1(9) . . ?
C25 C26 H26 120.0 . . ?
C27 C26 H26 120.0 . . ?
C12 C11 C10 121.1(9) . . ?
C12 C11 H11 119.4 . . ?
C10 C11 H11 119.4 . . ?
C24 C23 C22 121.3(8) . . ?
C24 C23 H23 119.4 . . ?
C22 C23 H23 119.4 . . ?
C9 C8 C7 120.4(8) . . ?
C9 C8 C3 119.6(8) . . ?
C7 C8 C3 120.0(8) . . ?
C9 C10 C11 121.2(8) . . ?
C9 C10 C15 119.8(8) . . ?
C11 C10 C15 119.0(8) . . ?
C45 C44 C41 120.6(11) . . ?
C45 C44 H44 119.7 . . ?
C41 C44 H44 119.7 . . ?
C47 C48 N3 120.9(9) . . ?
C47 C48 H48 119.6 . . ?
N3 C48 H48 119.6 . . ?
C29 C28 C27 122.2(8) . . ?
C29 C28 H28 118.9 . . ?
C27 C28 H28 118.9 . . ?
C28 C29 C30 122.2(8) . . ?
C28 C29 C34 119.7(8) . . ?
C30 C29 C34 118.0(9) . . ?
N4 C43 C42 122.3(11) . . ?
N4 C43 H43 118.9 . . ?
C42 C43 H43 118.9 . . ?
C11 C12 C13 120.0(9) . . ?
C11 C12 H12 120.0 . . ?
C13 C12 H12 120.0 . . ?
N4 C45 C44 120.6(11) . . ?
N4 C45 H45 119.7 . . ?
C44 C45 H45 119.7 . . ?
C31 C30 C29 122.1(9) . . ?
C31 C30 H30 119.0 . . ?
C29 C30 H30 119.0 . . ?
O6 C37 C38 107.1(8) . . ?
O6 C37 H37A 110.3 . . ?
C38 C37 H37A 110.3 . . ?
O6 C37 H37B 110.3 . . ?
C38 C37 H37B 110.3 . . ?
H37A C37 H37B 108.6 . . ?
C10 C9 C8 121.1(8) . . ?
C10 C9 H9 119.5 . . ?
C8 C9 H9 119.5 . . ?
C14 C13 C12 121.4(9) . . ?
C14 C13 H13 119.3 . . ?
C12 C13 H13 119.3 . . ?
C6 C7 C8 120.6(9) . . ?
C6 C7 H7 119.7 . . ?
C8 C7 H7 119.7 . . ?
C26 C25 C24 121.1(9) . . ?
C26 C25 H25 119.5 . . ?
C24 C25 H25 119.5 . . ?
C30 C31 C32 119.8(9) . . ?
C30 C31 H31 120.1 . . ?
C32 C31 H31 120.1 . . ?
C4 C5 C6 120.9(9) . . ?
C4 C5 H5 119.5 . . ?
C6 C5 H5 119.5 . . ?
C7 C6 C5 120.4(8) . . ?
C7 C6 H6 119.8 . . ?
C5 C6 H6 119.8 . . ?
C23 C24 C25 121.1(9) . . ?
C23 C24 H24 119.4 . . ?
C25 C24 H24 119.4 . . ?
C37 C38 H38A 109.5 . . ?
C37 C38 H38B 109.5 . . ?
H38A C38 H38B 109.5 . . ?
C37 C38 H38C 109.5 . . ?
H38A C38 H38C 109.5 . . ?
H38B C38 H38C 109.5 . . ?
O3 C18 C19 107.7(9) . . ?
O3 C18 H18A 110.2 . . ?
C19 C18 H18A 110.2 . . ?
O3 C18 H18B 110.2 . . ?
C19 C18 H18B 110.2 . . ?
H18A C18 H18B 108.5 . . ?
C35 C36 H36A 109.5 . . ?
C35 C36 H36B 109.5 . . ?
H36A C36 H36B 109.5 . . ?
C35 C36 H36C 109.5 . . ?
H36A C36 H36C 109.5 . . ?
H36B C36 H36C 109.5 . . ?
O5 C35 C36 109.4(8) . . ?
O5 C35 H35A 109.8 . . ?
C36 C35 H35A 109.8 . . ?
O5 C35 H35B 109.8 . . ?
C36 C35 H35B 109.8 . . ?
H35A C35 H35B 108.2 . . ?
O2 C16 C17 108.3(8) . . ?
O2 C16 H16A 110.0 . . ?
C17 C16 H16A 110.0 . . ?
O2 C16 H16B 110.0 . . ?
C17 C16 H16B 110.0 . . ?
H16A C16 H16B 108.4 . . ?
C18 C19 H19A 109.5 . . ?
C18 C19 H19B 109.5 . . ?
H19A C19 H19B 109.5 . . ?
C18 C19 H19C 109.5 . . ?
H19A C19 H19C 109.5 . . ?
H19B C19 H19C 109.5 . . ?
C16 C17 H17A 109.5 . . ?
C16 C17 H17B 109.5 . . ?
H17A C17 H17B 109.5 . . ?
C16 C17 H17C 109.5 . . ?
H17A C17 H17C 109.5 . . ?
H17B C17 H17C 109.5 . . ?

loop_
_geom_bond_atom_site_label_1
_geom_bond_atom_site_label_2
_geom_bond_distance
_geom_bond_site_symmetry_2
_geom_bond_publ_flag
Dy1 O7 2.227(6) . ?
Dy1 O8 2.243(6) . ?
Dy1 O4 2.310(6) . ?
Dy1 O1 2.333(6) . ?
Dy1 N1 2.462(7) . ?
Dy1 N2 2.474(7) . ?
Dy1 O9 2.507(5) . ?
Dy1 O10 2.557(5) . ?
Dy1 N5 2.933(7) . ?
Se1 C39 1.797(9) . ?
Se2 C40 1.787(10) . ?
P2 O4 1.467(6) . ?
P2 O5 1.574(6) . ?
P2 O6 1.585(6) . ?
P2 C20 1.798(8) . ?
P1 O1 1.473(6) . ?
P1 O2 1.562(6) . ?
P1 O3 1.579(7) . ?
P1 C1 1.801(8) . ?
O9 N5 1.275(8) . ?
O10 N5 1.254(9) . ?
O6 C37 1.467(11) . ?
O8 C46 1.264(9) . ?
O7 C41 1.275(10) . ?
O2 C16 1.469(10) . ?
O3 C18 1.439(12) . ?
N5 O11 1.249(9) . ?
O5 C35 1.465(10) . ?
N3 C49 1.330(12) . ?
N3 C48 1.360(13) . ?
N3 H3 0.8800 . ?
C20 C21 1.523(11) . ?
C20 H20A 0.9900 . ?
C20 H20B 0.9900 . ?
C40 N2 1.144(12) . ?
C3 C2 1.418(12) . ?
C3 C8 1.420(13) . ?
C3 C4 1.451(12) . ?
C34 C33 1.418(13) . ?
C34 C21 1.419(12) . ?
C34 C29 1.447(12) . ?
C41 C44 1.412(13) . ?
C41 C42 1.432(13) . ?
N4 C45 1.307(17) . ?
N4 C43 1.348(18) . ?
N4 H4 0.8800 . ?
C21 C22 1.392(12) . ?
N1 C39 1.141(11) . ?
C46 C50 1.424(12) . ?
C46 C47 1.427(13) . ?
C15 C2 1.425(11) . ?
C15 C14 1.431(12) . ?
C15 C10 1.438(12) . ?
C42 C43 1.354(14) . ?
C42 H42 0.9500 . ?
C4 C5 1.342(12) . ?
C4 H4A 0.9500 . ?
C2 C1 1.497(12) . ?
C22 C27 1.438(11) . ?
C22 C23 1.447(12) . ?
C33 C32 1.359(13) . ?
C33 H33 0.9500 . ?
C1 H1A 0.9900 . ?
C1 H1B 0.9900 . ?
C49 C50 1.365(11) . ?
C49 H49 0.9500 . ?
C32 C31 1.428(14) . ?
C32 H32 0.9500 . ?
C47 C48 1.347(12) . ?
C47 H47 0.9500 . ?
C27 C28 1.397(13) . ?
C27 C26 1.442(14) . ?
C14 C13 1.357(13) . ?
C14 H14 0.9500 . ?
C50 H50 0.9500 . ?
C26 C25 1.332(15) . ?
C26 H26 0.9500 . ?
C11 C12 1.358(15) . ?
C11 C10 1.429(12) . ?
C11 H11 0.9500 . ?
C23 C24 1.339(13) . ?
C23 H23 0.9500 . ?
C8 C9 1.415(13) . ?
C8 C7 1.422(13) . ?
C10 C9 1.386(13) . ?
C44 C45 1.350(13) . ?
C44 H44 0.9500 . ?
C48 H48 0.9500 . ?
C28 C29 1.377(14) . ?
C28 H28 0.9500 . ?
C29 C30 1.438(13) . ?
C43 H43 0.9500 . ?
C12 C13 1.398(15) . ?
C12 H12 0.9500 . ?
C45 H45 0.9500 . ?
C30 C31 1.343(15) . ?
C30 H30 0.9500 . ?
C37 C38 1.478(14) . ?
C37 H37A 0.9900 . ?
C37 H37B 0.9900 . ?
C9 H9 0.9500 . ?
C13 H13 0.9500 . ?
C7 C6 1.350(14) . ?
C7 H7 0.9500 . ?
C25 C24 1.424(14) . ?
C25 H25 0.9500 . ?
C31 H31 0.9500 . ?
C5 C6 1.413(14) . ?
C5 H5 0.9500 . ?
C6 H6 0.9500 . ?
C24 H24 0.9500 . ?
C38 H38A 0.9800 . ?
C38 H38B 0.9800 . ?
C38 H38C 0.9800 . ?
C18 C19 1.449(17) . ?
C18 H18A 0.9900 . ?
C18 H18B 0.9900 . ?
C36 C35 1.489(14) . ?
C36 H36A 0.9800 . ?
C36 H36B 0.9800 . ?
C36 H36C 0.9800 . ?
C35 H35A 0.9900 . ?
C35 H35B 0.9900 . ?
C16 C17 1.472(15) . ?
C16 H16A 0.9900 . ?
C16 H16B 0.9900 . ?
C19 H19A 0.9800 . ?
C19 H19B 0.9800 . ?
C19 H19C 0.9800 . ?
C17 H17A 0.9800 . ?
C17 H17B 0.9800 . ?
C17 H17C 0.9800 . ?

loop_
_geom_torsion_atom_site_label_1
_geom_torsion_atom_site_label_2
_geom_torsion_atom_site_label_3
_geom_torsion_atom_site_label_4
_geom_torsion
_geom_torsion_site_symmetry_1
_geom_torsion_site_symmetry_2
_geom_torsion_site_symmetry_3
_geom_torsion_site_symmetry_4
_geom_torsion_publ_flag
O2 P1 O1 Dy1 -122.7(7) . . . . ?
O3 P1 O1 Dy1 119.4(7) . . . . ?
C1 P1 O1 Dy1 -4.3(9) . . . . ?
O4 P2 O6 C37 -153.7(6) . . . . ?
O5 P2 O6 C37 -30.1(7) . . . . ?
C20 P2 O6 C37 82.6(7) . . . . ?
O5 P2 O4 Dy1 117.2(14) . . . . ?
O6 P2 O4 Dy1 -123.5(14) . . . . ?
C20 P2 O4 Dy1 -1.3(16) . . . . ?
O1 P1 O2 C16 -67.5(8) . . . . ?
O3 P1 O2 C16 55.5(8) . . . . ?
C1 P1 O2 C16 168.1(7) . . . . ?
O1 P1 O3 C18 -18.9(9) . . . . ?
O2 P1 O3 C18 -143.5(8) . . . . ?
C1 P1 O3 C18 107.8(8) . . . . ?
Dy1 O10 N5 O11 176.1(7) . . . . ?
Dy1 O10 N5 O9 -3.7(7) . . . . ?
Dy1 O9 N5 O11 -176.0(7) . . . . ?
Dy1 O9 N5 O10 3.8(7) . . . . ?
O4 P2 O5 C35 48.4(7) . . . . ?
O6 P2 O5 C35 -71.9(7) . . . . ?
C20 P2 O5 C35 171.5(6) . . . . ?
O4 P2 C20 C21 -162.7(6) . . . . ?
O5 P2 C20 C21 73.1(7) . . . . ?
O6 P2 C20 C21 -41.3(7) . . . . ?
Dy1 O7 C41 C44 123.0(15) . . . . ?
Dy1 O7 C41 C42 -55(2) . . . . ?
C33 C34 C21 C22 -179.7(8) . . . . ?
C29 C34 C21 C22 -1.2(11) . . . . ?
C33 C34 C21 C20 0.2(12) . . . . ?
C29 C34 C21 C20 178.7(7) . . . . ?
P2 C20 C21 C22 -89.5(8) . . . . ?
P2 C20 C21 C34 90.7(8) . . . . ?
Dy1 O8 C46 C50 157.8(7) . . . . ?
Dy1 O8 C46 C47 -21.4(15) . . . . ?
O7 C41 C42 C43 -177.1(9) . . . . ?
C44 C41 C42 C43 5.1(13) . . . . ?
C2 C3 C4 C5 179.2(8) . . . . ?
C8 C3 C4 C5 0.9(12) . . . . ?
C8 C3 C2 C15 -2.5(11) . . . . ?
C4 C3 C2 C15 179.2(7) . . . . ?
C8 C3 C2 C1 176.5(7) . . . . ?
C4 C3 C2 C1 -1.7(12) . . . . ?
C14 C15 C2 C3 -178.6(8) . . . . ?
C10 C15 C2 C3 3.9(11) . . . . ?
C14 C15 C2 C1 2.3(12) . . . . ?
C10 C15 C2 C1 -175.1(7) . . . . ?
C34 C21 C22 C27 0.2(11) . . . . ?
C20 C21 C22 C27 -179.7(7) . . . . ?
C34 C21 C22 C23 179.3(7) . . . . ?
C20 C21 C22 C23 -0.5(12) . . . . ?
C21 C34 C33 C32 176.4(8) . . . . ?
C29 C34 C33 C32 -2.1(12) . . . . ?
C3 C2 C1 P1 87.4(8) . . . . ?
C15 C2 C1 P1 -93.5(8) . . . . ?
O1 P1 C1 C2 151.2(6) . . . . ?
O2 P1 C1 C2 -83.8(7) . . . . ?
O3 P1 C1 C2 25.2(7) . . . . ?
C48 N3 C49 C50 -0.1(13) . . . . ?
C34 C33 C32 C31 2.1(13) . . . . ?
O8 C46 C47 C48 179.7(9) . . . . ?
C50 C46 C47 C48 0.4(13) . . . . ?
C21 C22 C27 C28 0.2(11) . . . . ?
C23 C22 C27 C28 -179.0(7) . . . . ?
C21 C22 C27 C26 179.9(7) . . . . ?
C23 C22 C27 C26 0.7(11) . . . . ?
C2 C15 C14 C13 -175.4(8) . . . . ?
C10 C15 C14 C13 2.1(12) . . . . ?
N3 C49 C50 C46 0.4(13) . . . . ?
O8 C46 C50 C49 -179.8(8) . . . . ?
C47 C46 C50 C49 -0.5(12) . . . . ?
C28 C27 C26 C25 177.8(8) . . . . ?
C22 C27 C26 C25 -1.9(13) . . . . ?
C21 C22 C23 C24 -178.7(8) . . . . ?
C27 C22 C23 C24 0.4(12) . . . . ?
C2 C3 C8 C9 0.1(11) . . . . ?
C4 C3 C8 C9 178.5(7) . . . . ?
C2 C3 C8 C7 -179.6(7) . . . . ?
C4 C3 C8 C7 -1.3(11) . . . . ?
C12 C11 C10 C9 178.5(9) . . . . ?
C12 C11 C10 C15 -0.5(13) . . . . ?
C2 C15 C10 C9 -3.0(12) . . . . ?
C14 C15 C10 C9 179.4(8) . . . . ?
C2 C15 C10 C11 176.0(7) . . . . ?
C14 C15 C10 C11 -1.6(11) . . . . ?
O7 C41 C44 C45 175.5(9) . . . . ?
C42 C41 C44 C45 -6.8(13) . . . . ?
C46 C47 C48 N3 -0.2(14) . . . . ?
C49 N3 C48 C47 0.0(14) . . . . ?
C22 C27 C28 C29 0.5(12) . . . . ?
C26 C27 C28 C29 -179.2(8) . . . . ?
C27 C28 C29 C30 177.8(8) . . . . ?
C27 C28 C29 C34 -1.5(12) . . . . ?
C33 C34 C29 C28 -179.6(7) . . . . ?
C21 C34 C29 C28 1.8(11) . . . . ?
C33 C34 C29 C30 1.1(11) . . . . ?
C21 C34 C29 C30 -177.5(7) . . . . ?
C45 N4 C43 C42 -2.7(16) . . . . ?
C41 C42 C43 N4 -0.6(15) . . . . ?
C10 C11 C12 C13 2.1(14) . . . . ?
C43 N4 C45 C44 1.1(15) . . . . ?
C41 C44 C45 N4 3.7(14) . . . . ?
C28 C29 C30 C31 -179.4(8) . . . . ?
C34 C29 C30 C31 0.0(13) . . . . ?
P2 O6 C37 C38 -161.2(7) . . . . ?
C11 C10 C9 C8 -178.4(8) . . . . ?
C15 C10 C9 C8 0.6(12) . . . . ?
C7 C8 C9 C10 -179.4(8) . . . . ?
C3 C8 C9 C10 0.8(12) . . . . ?
C15 C14 C13 C12 -0.5(14) . . . . ?
C11 C12 C13 C14 -1.6(15) . . . . ?
C9 C8 C7 C6 -179.8(8) . . . . ?
C3 C8 C7 C6 0.0(12) . . . . ?
C27 C26 C25 C24 1.9(14) . . . . ?
C29 C30 C31 C32 0.0(14) . . . . ?
C33 C32 C31 C30 -1.0(14) . . . . ?
C3 C4 C5 C6 0.8(13) . . . . ?
C8 C7 C6 C5 1.7(13) . . . . ?
C4 C5 C6 C7 -2.1(13) . . . . ?
C22 C23 C24 C25 -0.5(13) . . . . ?
C26 C25 C24 C23 -0.8(14) . . . . ?
P1 O3 C18 C19 -162.8(8) . . . . ?
P2 O5 C35 C36 -106.4(9) . . . . ?
P1 O2 C16 C17 136.7(8) . . . . ?
